data_7019847
loop_
_publ_author_name
'Boyle, Timothy J.'
'Doan, Thu Q.'
'Steele, Leigh Anna M.'
'Apblett, Christopher'
'Hoppe, Sarah M.'
'Hawthorne, Krista'
'Kalinich, Robin M.'
'Sigmund, Wolfgang M.'

_publ_section_title
;
 Tin(ii) amide/alkoxide coordination compounds for production of Sn-based
 nanowires for lithium ion battery anode materials.
;
_journal_issue 31
_journal_name_full 'Dalton transactions (Cambridge, England : 2003)'
_journal_page_first 9349
_journal_page_last 9364
_journal_paper_doi 10.1039/c2dt30772c
_journal_volume 41
_journal_year 2012
_chemical_formula_sum 'C20 H30 N2 O2 Sn2'
_chemical_formula_weight 567.84
_chemical_name_systematic
;
?
;
_space_group_IT_number 14
_symmetry_cell_setting monoclinic
_symmetry_space_group_name_Hall '-P 2yn'
_symmetry_space_group_name_H-M 'P 1 21/n 1'
_atom_sites_solution_hydrogens geom
_atom_sites_solution_primary direct
_atom_sites_solution_secondary difmap
_audit_creation_method SHELXL-97
_cell_angle_alpha 90.00
_cell_angle_beta 104.226(3)
_cell_angle_gamma 90.00
_cell_formula_units_Z 4
_cell_length_a 12.3543(19)
_cell_length_b 14.471(2)
_cell_length_c 13.135(2)
_cell_measurement_reflns_used 3866
_cell_measurement_temperature 173(2)
_cell_measurement_theta_max 22.21
_cell_measurement_theta_min 2.21
_cell_volume 2276.3(6)
_computing_cell_refinement 'Bruker SMART'
_computing_data_collection 'Bruker SMART'
_computing_data_reduction 'Bruker SAINT'
_computing_molecular_graphics 'Bruker SHELXTL'
_computing_publication_material 'Bruker SHELXTL'
_computing_structure_refinement 'SHELXL-97 (Sheldrick, 2008)'
_computing_structure_solution 'SHELXS-97 (Sheldrick, 2008)'
_diffrn_ambient_temperature 173(2)
_diffrn_measured_fraction_theta_full 0.998
_diffrn_measured_fraction_theta_max 0.998
_diffrn_measurement_device_type 'CCD area detector'
_diffrn_measurement_method 'phi and omega scans'
_diffrn_radiation_monochromator graphite
_diffrn_radiation_source 'fine-focus sealed tube'
_diffrn_radiation_type MoK\a
_diffrn_radiation_wavelength 0.71073
_diffrn_reflns_av_R_equivalents 0.0467
_diffrn_reflns_av_sigmaI/netI 0.0412
_diffrn_reflns_limit_h_max 14
_diffrn_reflns_limit_h_min -14
_diffrn_reflns_limit_k_max 17
_diffrn_reflns_limit_k_min -17
_diffrn_reflns_limit_l_max 15
_diffrn_reflns_limit_l_min -15
_diffrn_reflns_number 16132
_diffrn_reflns_theta_full 25.28
_diffrn_reflns_theta_max 25.28
_diffrn_reflns_theta_min 2.03
_exptl_absorpt_coefficient_mu 2.210
_exptl_absorpt_correction_T_max 0.643
_exptl_absorpt_correction_T_min 0.456
_exptl_absorpt_correction_type empirical
_exptl_absorpt_process_details SADABS
_exptl_crystal_colour colorless
_exptl_crystal_density_diffrn 1.657
_exptl_crystal_density_meas ?
_exptl_crystal_density_method 'not measured'
_exptl_crystal_description irregular
_exptl_crystal_F_000 1120
_exptl_crystal_size_max 0.50
_exptl_crystal_size_mid 0.30
_exptl_crystal_size_min 0.20
_refine_diff_density_max 1.178
_refine_diff_density_min -0.511
_refine_diff_density_rms 0.106
_refine_ls_extinction_method none
_refine_ls_goodness_of_fit_ref 1.053
_refine_ls_hydrogen_treatment constr
_refine_ls_matrix_type full
_refine_ls_number_parameters 235
_refine_ls_number_reflns 4132
_refine_ls_number_restraints 0
_refine_ls_restrained_S_all 1.053
_refine_ls_R_factor_all 0.0537
_refine_ls_R_factor_gt 0.0406
_refine_ls_shift/su_max 0.000
_refine_ls_shift/su_mean 0.000
_refine_ls_structure_factor_coef Fsqd
_refine_ls_weighting_details 'calc w=1/[\s^2^(Fo^2^)+(0.0473P)^2^+1.0236P] where P=(Fo^2^+2Fc^2^)/3'
_refine_ls_weighting_scheme calc
_refine_ls_wR_factor_gt 0.0908
_refine_ls_wR_factor_ref 0.0967
_reflns_number_gt 3368
_reflns_number_total 4132
_reflns_threshold_expression >2sigma(I)
_cod_data_source_file c2dt30772c.txt
_cod_data_source_block 10oc131s
_cod_depositor_comments
;
The following automatic conversions were performed:

'_symmetry_cell_setting' value 'Monoclinic' changed to 'monoclinic'
according to /home/saulius/struct/CIF-dictionaries/cif_core.dic
dictionary named 'cif_core.dic' version 2.4.1 from 2010-06-29.

Automatic conversion script
Id: cif_fix_values 1891 2012-01-12 08:04:46Z andrius 

The following automatic conversions were performed:

'_exptl_crystal_density_meas' value 'not measured' was changed to '?'
- the value is perceived as not measured.

Automatic conversion script
Id: cif_fix_values 3008 2015-01-20 13:52:24Z robertas 
;
_cod_original_cell_volume 2276.2(6)
_cod_original_sg_symbol_H-M P2(1)/n
_cod_database_code 7019847

loop_
_symmetry_equiv_pos_as_xyz
'x, y, z'
'-x+1/2, y+1/2, -z+1/2'
'-x, -y, -z'
'x-1/2, -y-1/2, z-1/2'

loop_
_atom_site_label
_atom_site_type_symbol
_atom_site_fract_x
_atom_site_fract_y
_atom_site_fract_z
_atom_site_U_iso_or_equiv
_atom_site_adp_type
_atom_site_occupancy
_atom_site_symmetry_multiplicity
_atom_site_calc_flag
_atom_site_refinement_flags
Sn1 Sn 0.12479(3) 0.04870(2) 0.88060(3) 0.03767(12) Uani 1 1 d .
Sn2 Sn 0.35900(3) 0.16997(3) 0.96472(3) 0.05507(15) Uani 1 1 d .
N1 N 0.2669(4) 0.0564(3) 1.0231(3) 0.0475(11) Uani 1 1 d .
N2 N 0.2573(4) 0.1115(3) 0.8149(3) 0.0522(11) Uani 1 1 d .
O1 O 0.1640(3) -0.0829(2) 0.8430(3) 0.0483(9) Uani 1 1 d .
O2 O 0.2246(3) 0.2525(2) 0.9679(3) 0.0524(9) Uani 1 1 d .
C1 C 0.0779(4) -0.1441(3) 0.8068(4) 0.0449(13) Uani 1 1 d .
C2 C 0.0528(5) -0.2090(4) 0.8764(4) 0.0502(14) Uani 1 1 d .
C3 C -0.0328(5) -0.2721(4) 0.8392(6) 0.0635(17) Uani 1 1 d .
H3 H -0.0496 -0.3175 0.8853 0.076 Uiso 1 1 calc R
C4 C -0.0940(6) -0.2693(4) 0.7355(6) 0.0730(19) Uani 1 1 d .
H4 H -0.1545 -0.3107 0.7111 0.088 Uiso 1 1 calc R
C5 C -0.0661(5) -0.2064(5) 0.6686(5) 0.0662(17) Uani 1 1 d .
H5 H -0.1067 -0.2059 0.5971 0.079 Uiso 1 1 calc R
C6 C 0.0197(5) -0.1433(4) 0.7022(4) 0.0498(13) Uani 1 1 d .
C7 C 0.0488(6) -0.0745(5) 0.6258(5) 0.0694(18) Uani 1 1 d .
H7A H 0.0400 -0.0115 0.6499 0.104 Uiso 1 1 calc .
H7B H -0.0011 -0.0836 0.5560 0.104 Uiso 1 1 calc .
H7C H 0.1264 -0.0839 0.6222 0.104 Uiso 1 1 calc .
C8 C 0.1181(6) -0.2099(5) 0.9889(5) 0.0713(18) Uani 1 1 d .
H8A H 0.1979 -0.2152 0.9920 0.107 Uiso 1 1 calc .
H8B H 0.0946 -0.2626 1.0251 0.107 Uiso 1 1 calc .
H8C H 0.1044 -0.1524 1.0231 0.107 Uiso 1 1 calc .
C9 C 0.2206(4) 0.3407(4) 1.0026(4) 0.0456(13) Uani 1 1 d .
C10 C 0.1380(5) 0.3988(4) 0.9431(4) 0.0503(14) Uani 1 1 d .
C11 C 0.1332(6) 0.4899(5) 0.9789(6) 0.073(2) Uani 1 1 d .
H11 H 0.0789 0.5311 0.9395 0.088 Uiso 1 1 calc R
C12 C 0.2058(8) 0.5208(5) 1.0702(6) 0.081(2) Uani 1 1 d .
H12 H 0.2023 0.5829 1.0927 0.097 Uiso 1 1 calc R
C13 C 0.2815(6) 0.4619(5) 1.1268(6) 0.0695(18) Uani 1 1 d .
H13 H 0.3302 0.4836 1.1899 0.083 Uiso 1 1 calc R
C14 C 0.2915(5) 0.3715(4) 1.0974(5) 0.0546(14) Uani 1 1 d .
C15 C 0.3731(6) 0.3080(5) 1.1680(5) 0.087(2) Uani 1 1 d .
H15A H 0.4387 0.2996 1.1396 0.130 Uiso 1 1 calc .
H15B H 0.3376 0.2480 1.1721 0.130 Uiso 1 1 calc .
H15C H 0.3962 0.3351 1.2384 0.130 Uiso 1 1 calc .
C16 C 0.0587(5) 0.3651(5) 0.8453(5) 0.0706(18) Uani 1 1 d .
H16A H 0.0962 0.3643 0.7877 0.106 Uiso 1 1 calc .
H16B H -0.0061 0.4063 0.8273 0.106 Uiso 1 1 calc .
H16C H 0.0339 0.3024 0.8568 0.106 Uiso 1 1 calc .
C17 C 0.2113(7) 0.1810(5) 0.7327(5) 0.078(2) Uani 1 1 d .
H17A H 0.2728 0.2131 0.7126 0.117 Uiso 1 1 calc .
H17B H 0.1661 0.2259 0.7601 0.117 Uiso 1 1 calc .
H17C H 0.1645 0.1500 0.6711 0.117 Uiso 1 1 calc .
C18 C 0.3274(6) 0.0451(5) 0.7745(6) 0.079(2) Uani 1 1 d .
H18A H 0.2862 0.0223 0.7055 0.118 Uiso 1 1 calc .
H18B H 0.3465 -0.0070 0.8233 0.118 Uiso 1 1 calc .
H18C H 0.3959 0.0758 0.7677 0.118 Uiso 1 1 calc .
C19 C 0.3398(6) -0.0265(4) 1.0483(6) 0.080(2) Uani 1 1 d .
H19A H 0.4029 -0.0128 1.1079 0.119 Uiso 1 1 calc .
H19B H 0.3678 -0.0433 0.9871 0.119 Uiso 1 1 calc .
H19C H 0.2966 -0.0781 1.0664 0.119 Uiso 1 1 calc .
C20 C 0.2236(6) 0.0797(5) 1.1155(5) 0.0722(19) Uani 1 1 d .
H20A H 0.1686 0.0332 1.1235 0.108 Uiso 1 1 calc .
H20B H 0.1881 0.1407 1.1054 0.108 Uiso 1 1 calc .
H20C H 0.2854 0.0804 1.1787 0.108 Uiso 1 1 calc .

loop_
_atom_site_aniso_label
_atom_site_aniso_U_11
_atom_site_aniso_U_22
_atom_site_aniso_U_33
_atom_site_aniso_U_23
_atom_site_aniso_U_13
_atom_site_aniso_U_12
Sn1 0.0368(2) 0.0387(2) 0.0371(2) 0.00428(14) 0.00820(15) 0.00445(15)
Sn2 0.0444(2) 0.0588(3) 0.0610(3) -0.00874(19) 0.01112(19) -0.00999(18)
N1 0.044(3) 0.045(3) 0.048(3) 0.006(2) 0.001(2) 0.004(2)
N2 0.059(3) 0.055(3) 0.048(3) -0.009(2) 0.023(2) -0.012(2)
O1 0.047(2) 0.0368(19) 0.060(2) -0.0026(17) 0.0114(18) 0.0027(17)
O2 0.050(2) 0.043(2) 0.053(2) -0.0031(17) -0.0080(17) -0.0028(17)
C1 0.045(3) 0.032(3) 0.062(4) -0.001(2) 0.021(3) 0.007(2)
C2 0.051(3) 0.044(3) 0.062(4) 0.001(3) 0.025(3) 0.009(3)
C3 0.068(4) 0.038(3) 0.099(5) 0.001(3) 0.049(4) -0.001(3)
C4 0.065(4) 0.057(4) 0.103(6) -0.027(4) 0.033(4) -0.021(3)
C5 0.057(4) 0.077(5) 0.064(4) -0.019(3) 0.014(3) -0.007(3)
C6 0.051(3) 0.049(3) 0.049(3) -0.007(3) 0.013(3) 0.003(3)
C7 0.080(5) 0.076(4) 0.051(4) 0.009(3) 0.014(3) -0.001(4)
C8 0.076(5) 0.077(4) 0.062(4) 0.025(3) 0.018(3) 0.011(4)
C9 0.048(3) 0.042(3) 0.049(3) 0.001(2) 0.014(3) -0.007(2)
C10 0.056(3) 0.051(3) 0.049(3) 0.016(3) 0.021(3) 0.001(3)
C11 0.099(5) 0.063(4) 0.072(5) 0.025(4) 0.048(4) 0.032(4)
C12 0.114(6) 0.056(4) 0.087(5) -0.015(4) 0.050(5) -0.003(4)
C13 0.077(5) 0.063(4) 0.073(4) -0.022(4) 0.029(4) -0.012(4)
C14 0.050(3) 0.057(4) 0.059(4) -0.016(3) 0.017(3) -0.013(3)
C15 0.078(5) 0.089(5) 0.068(4) -0.022(4) -0.031(4) 0.007(4)
C16 0.064(4) 0.079(5) 0.064(4) 0.020(3) 0.008(3) 0.009(4)
C17 0.114(6) 0.072(4) 0.048(4) 0.007(3) 0.020(4) -0.036(4)
C18 0.063(4) 0.100(6) 0.088(5) -0.034(4) 0.045(4) -0.026(4)
C19 0.064(4) 0.055(4) 0.096(5) 0.004(4) -0.027(4) 0.013(3)
C20 0.087(5) 0.086(5) 0.042(3) 0.003(3) 0.013(3) -0.021(4)

loop_
_atom_type_symbol
_atom_type_description
_atom_type_scat_dispersion_real
_atom_type_scat_dispersion_imag
_atom_type_scat_source
C C 0.0033 0.0016 'International Tables Vol C Tables 4.2.6.8 and 6.1.1.4'
H H 0.0000 0.0000 'International Tables Vol C Tables 4.2.6.8 and 6.1.1.4'
N N 0.0061 0.0033 'International Tables Vol C Tables 4.2.6.8 and 6.1.1.4'
O O 0.0106 0.0060 'International Tables Vol C Tables 4.2.6.8 and 6.1.1.4'
Sn Sn -0.6537 1.4246 'International Tables Vol C Tables 4.2.6.8 and 6.1.1.4'

loop_
_geom_angle_atom_site_label_1
_geom_angle_atom_site_label_2
_geom_angle_atom_site_label_3
_geom_angle
O1 Sn1 N2 92.64(16)
O1 Sn1 N1 93.69(15)
N2 Sn1 N1 78.62(17)
O2 Sn2 N2 87.43(15)
O2 Sn2 N1 86.46(15)
N2 Sn2 N1 78.46(16)
C20 N1 C19 108.8(5)
C20 N1 Sn1 109.3(4)
C19 N1 Sn1 117.0(4)
C20 N1 Sn2 115.5(4)
C19 N1 Sn2 109.8(4)
Sn1 N1 Sn2 96.36(16)
C18 N2 C17 109.5(5)
C18 N2 Sn1 115.2(4)
C17 N2 Sn1 111.9(4)
C18 N2 Sn2 108.2(4)
C17 N2 Sn2 114.7(4)
Sn1 N2 Sn2 96.98(16)
C1 O1 Sn1 118.1(3)
C9 O2 Sn2 130.4(3)
O1 C1 C6 120.4(5)
O1 C1 C2 118.9(5)
C6 C1 C2 120.6(5)
C3 C2 C1 118.9(6)
C3 C2 C8 121.2(5)
C1 C2 C8 119.9(5)
C4 C3 C2 120.6(6)
C4 C3 H3 119.7
C2 C3 H3 119.7
C5 C4 C3 119.3(6)
C5 C4 H4 120.4
C3 C4 H4 120.4
C4 C5 C6 121.8(6)
C4 C5 H5 119.1
C6 C5 H5 119.1
C1 C6 C5 118.7(6)
C1 C6 C7 120.8(5)
C5 C6 C7 120.5(6)
C6 C7 H7A 109.5
C6 C7 H7B 109.5
H7A C7 H7B 109.5
C6 C7 H7C 109.5
H7A C7 H7C 109.5
H7B C7 H7C 109.5
C2 C8 H8A 109.5
C2 C8 H8B 109.5
H8A C8 H8B 109.5
C2 C8 H8C 109.5
H8A C8 H8C 109.5
H8B C8 H8C 109.5
O2 C9 C10 117.2(5)
O2 C9 C14 121.8(5)
C10 C9 C14 120.9(5)
C9 C10 C11 117.5(6)
C9 C10 C16 121.2(5)
C11 C10 C16 121.4(6)
C12 C11 C10 121.4(6)
C12 C11 H11 119.3
C10 C11 H11 119.3
C13 C12 C11 119.2(6)
C13 C12 H12 120.4
C11 C12 H12 120.4
C12 C13 C14 123.0(7)
C12 C13 H13 118.5
C14 C13 H13 118.5
C13 C14 C9 118.0(6)
C13 C14 C15 120.0(6)
C9 C14 C15 122.0(5)
C14 C15 H15A 109.5
C14 C15 H15B 109.5
H15A C15 H15B 109.5
C14 C15 H15C 109.5
H15A C15 H15C 109.5
H15B C15 H15C 109.5
C10 C16 H16A 109.5
C10 C16 H16B 109.5
H16A C16 H16B 109.5
C10 C16 H16C 109.5
H16A C16 H16C 109.5
H16B C16 H16C 109.5
N2 C17 H17A 109.5
N2 C17 H17B 109.5
H17A C17 H17B 109.5
N2 C17 H17C 109.5
H17A C17 H17C 109.5
H17B C17 H17C 109.5
N2 C18 H18A 109.5
N2 C18 H18B 109.5
H18A C18 H18B 109.5
N2 C18 H18C 109.5
H18A C18 H18C 109.5
H18B C18 H18C 109.5
N1 C19 H19A 109.5
N1 C19 H19B 109.5
H19A C19 H19B 109.5
N1 C19 H19C 109.5
H19A C19 H19C 109.5
H19B C19 H19C 109.5
N1 C20 H20A 109.5
N1 C20 H20B 109.5
H20A C20 H20B 109.5
N1 C20 H20C 109.5
H20A C20 H20C 109.5
H20B C20 H20C 109.5

loop_
_geom_bond_atom_site_label_1
_geom_bond_atom_site_label_2
_geom_bond_distance
Sn1 O1 2.055(3)
Sn1 N2 2.224(4)
Sn1 N1 2.233(4)
Sn2 O2 2.054(4)
Sn2 N2 2.226(4)
Sn2 N1 2.238(4)
N1 C20 1.480(8)
N1 C19 1.488(7)
N2 C18 1.477(8)
N2 C17 1.482(8)
O1 C1 1.376(6)
O2 C9 1.361(6)
C1 C6 1.385(8)
C1 C2 1.397(7)
C2 C3 1.393(8)
C2 C8 1.499(8)
C3 C4 1.387(9)
C3 H3 0.9500
C4 C5 1.366(9)
C4 H4 0.9500
C5 C6 1.387(8)
C5 H5 0.9500
C6 C7 1.519(8)
C7 H7A 0.9800
C7 H7B 0.9800
C7 H7C 0.9800
C8 H8A 0.9800
C8 H8B 0.9800
C8 H8C 0.9800
C9 C10 1.401(7)
C9 C14 1.407(7)
C10 C11 1.406(9)
C10 C16 1.494(8)
C11 C12 1.384(10)
C11 H11 0.9500
C12 C13 1.346(10)
C12 H12 0.9500
C13 C14 1.378(8)
C13 H13 0.9500
C14 C15 1.503(9)
C15 H15A 0.9800
C15 H15B 0.9800
C15 H15C 0.9800
C16 H16A 0.9800
C16 H16B 0.9800
C16 H16C 0.9800
C17 H17A 0.9800
C17 H17B 0.9800
C17 H17C 0.9800
C18 H18A 0.9800
C18 H18B 0.9800
C18 H18C 0.9800
C19 H19A 0.9800
C19 H19B 0.9800
C19 H19C 0.9800
C20 H20A 0.9800
C20 H20B 0.9800
C20 H20C 0.9800
